data_1518284
loop_
_publ_author_name
'Seo, Daniel M.'
'Boyle, Paul D.'
'Sommer, Roger D.'
'Daubert, James S.'
'Borodin, Oleg'
'Henderson, Wesley A.'

_publ_section_title
;
 Solvate structures and spectroscopic characterization of LiTFSI
 electrolytes.
;
_journal_issue 47
_journal_name_full 'The journal of physical chemistry. B'
_journal_page_first 13601
_journal_page_last 13608
_journal_paper_doi 10.1021/jp505006x
_journal_volume 118
_journal_year 2014
_chemical_formula_sum 'C10 H18 F6 Li N O8 S2'
_chemical_formula_weight 465.31
_chemical_name_common DS938
_chemical_name_systematic (G3)-LiTFSI
_space_group_crystal_system monoclinic
_space_group_IT_number 15
_space_group_name_Hall '-C 2yc'
_space_group_name_H-M_alt 'C 1 2/c 1'
_symmetry_space_group_name_Hall '-C 2yc'
_symmetry_space_group_name_H-M 'C 1 2/c 1'
_atom_sites_solution_hydrogens geom
_atom_sites_solution_primary direct
_atom_sites_solution_secondary difmap
_cell_angle_alpha 90
_cell_angle_beta 113.895(4)
_cell_angle_gamma 90
_cell_formula_units_Z 8
_cell_length_a 28.7748(18)
_cell_length_b 8.5669(5)
_cell_length_c 17.3887(11)
_cell_measurement_reflns_used 2738
_cell_measurement_temperature 223.(2)
_cell_measurement_theta_max 26.4890
_cell_measurement_theta_min 2.4999
_cell_volume 3919.1(4)
_computing_cell_refinement 'SAINT V8.27B (Bruker AXS Inc., 2012)'
_computing_data_collection 'Bruker Instrument Service v2012.12.0.3'
_computing_data_reduction 'SAINT V8.27B (Bruker AXS Inc., 2012)'
_computing_structure_refinement 'SHELXL-97 (Sheldrick, 2008)'
_computing_structure_solution 'SHELXS-97 (Sheldrick, 2008)'
_diffrn_ambient_temperature 223.(2)
_diffrn_detector_area_resol_mean 8.3333
_diffrn_measured_fraction_theta_full 0.984
_diffrn_measured_fraction_theta_max 0.984
_diffrn_measurement_device_type 'Bruker-Nonius X8 Kappa APEX II'
_diffrn_measurement_method 'phi and omega scans'
_diffrn_radiation_monochromator graphite
_diffrn_radiation_type MoK\a
_diffrn_radiation_wavelength 0.71073
_diffrn_reflns_av_R_equivalents 0.0000
_diffrn_reflns_av_sigmaI/netI 0.0462
_diffrn_reflns_limit_h_max 31
_diffrn_reflns_limit_h_min -34
_diffrn_reflns_limit_k_max 10
_diffrn_reflns_limit_k_min 0
_diffrn_reflns_limit_l_max 20
_diffrn_reflns_limit_l_min 0
_diffrn_reflns_number 5126
_diffrn_reflns_theta_full 25.03
_diffrn_reflns_theta_max 25.03
_diffrn_reflns_theta_min 2.50
_diffrn_source 'fine-focus sealed tube'
_exptl_absorpt_coefficient_mu 0.364
_exptl_absorpt_correction_T_max 0.97
_exptl_absorpt_correction_T_min 0.78
_exptl_absorpt_correction_type multi-scan
_exptl_absorpt_process_details 'TWINABS (2012/1Bruker AXS Inc.)'
_exptl_crystal_colour colourless
_exptl_crystal_density_diffrn 1.577
_exptl_crystal_density_method 'not measured'
_exptl_crystal_description plate
_exptl_crystal_F_000 1904
_exptl_crystal_size_max 0.350
_exptl_crystal_size_mid 0.180
_exptl_crystal_size_min 0.080
_refine_diff_density_max 1.522
_refine_diff_density_min -0.523
_refine_ls_extinction_method none
_refine_ls_goodness_of_fit_ref 1.075
_refine_ls_hydrogen_treatment constr
_refine_ls_matrix_type full
_refine_ls_number_parameters 254
_refine_ls_number_reflns 7238
_refine_ls_number_restraints 0
_refine_ls_restrained_S_all 1.075
_refine_ls_R_factor_all 0.1386
_refine_ls_R_factor_gt 0.0762
_refine_ls_shift/su_max 0.000
_refine_ls_shift/su_mean 0.000
_refine_ls_structure_factor_coef Fsqd
_refine_ls_weighting_details 'calc w=1/[\s^2^(Fo^2^)+(0.0858P)^2^+22.1275P] where P=(Fo^2^+2Fc^2^)/3'
_refine_ls_weighting_scheme calc
_refine_ls_wR_factor_gt 0.1821
_refine_ls_wR_factor_ref 0.2388
_reflns_number_gt 4328
_reflns_number_total 7238
_reflns_threshold_expression >2sigma(I)
_cod_data_source_file jp505006x_si_003.cif
_cod_data_source_block (G3)-LiTFSI
_cod_depositor_comments 'Adding full bibliography for 1518282--1518285.cif.'
_cod_database_code 1518284

loop_
_space_group_symop_operation_xyz
'x, y, z'
'-x, y, -z+1/2'
'x+1/2, y+1/2, z'
'-x+1/2, y+1/2, -z+1/2'
'-x, -y, -z'
'x, -y, z-1/2'
'-x+1/2, -y+1/2, -z'
'x+1/2, -y+1/2, z-1/2'

loop_
_atom_site_type_symbol
_atom_site_label
_atom_site_fract_x
_atom_site_fract_y
_atom_site_fract_z
_atom_site_U_iso_or_equiv
_atom_site_adp_type
_atom_site_calc_flag
_atom_site_refinement_flags
_atom_site_occupancy
S S1 0.13702(4) 0.27325(13) 0.27949(7) 0.0359(3) Uani d . 1
S S2 0.09957(5) 0.02624(14) 0.16632(7) 0.0400(3) Uani d . 1
F F1 0.0993(2) 0.5343(5) 0.2976(3) 0.1294(19) Uani d . 1
F F2 0.06041(15) 0.3385(6) 0.3164(3) 0.1126(16) Uani d . 1
F F3 0.04938(15) 0.4021(5) 0.1917(2) 0.0941(13) Uani d . 1
F F4 0.00501(14) 0.1009(6) 0.1279(3) 0.1109(16) Uani d . 1
F F5 0.03109(16) -0.1154(5) 0.2012(3) 0.1059(15) Uani d . 1
F F6 0.01678(14) -0.1130(4) 0.0716(2) 0.0854(11) Uani d . 1
O O1 0.11499(12) 0.4622(3) 0.02740(19) 0.0395(8) Uani d . 1
O O2 0.21264(11) 0.4487(3) 0.12738(18) 0.0380(8) Uani d . 1
O O3 0.22461(12) 0.1406(4) 0.16246(19) 0.0414(8) Uani d . 1
O O4 0.16137(12) 0.1565(3) -0.00163(19) 0.0412(8) Uani d . 1
O O5 0.15589(14) 0.3419(4) 0.2235(2) 0.0487(9) Uani d . 1
O O6 0.16882(13) 0.2747(4) 0.3670(2) 0.0534(9) Uani d . 1
O O7 0.09742(12) 0.1293(4) 0.09957(18) 0.0420(8) Uani d . 1
O O8 0.12365(16) -0.1210(4) 0.1741(2) 0.0658(11) Uani d . 1
N N1 0.11495(16) 0.1062(5) 0.2545(2) 0.0448(10) Uani d . 1
C C1 0.0631(2) 0.4906(7) 0.0095(4) 0.0649(16) Uani d . 1
H H1A 0.0515 0.5807 -0.0271 0.097 Uiso calc R 1
H H1B 0.0593 0.5106 0.0616 0.097 Uiso calc R 1
H H1C 0.043 0.4001 -0.0181 0.097 Uiso calc R 1
C C2 0.1441(2) 0.5998(5) 0.0411(3) 0.0443(12) Uani d . 1
H H2A 0.1432 0.6574 0.0892 0.053 Uiso calc R 1
H H2B 0.1305 0.6672 -0.0086 0.053 Uiso calc R 1
C C3 0.1973(2) 0.5536(6) 0.0583(3) 0.0470(13) Uani d . 1
H H3A 0.1988 0.5025 0.0089 0.056 Uiso calc R 1
H H3B 0.2195 0.6454 0.0723 0.056 Uiso calc R 1
C C4 0.26277(19) 0.3863(6) 0.1534(3) 0.0523(14) Uani d . 1
H H4A 0.2881 0.4639 0.186 0.063 Uiso calc R 1
H H4B 0.2694 0.3563 0.1044 0.063 Uiso calc R 1
C C5 0.26512(18) 0.2466(6) 0.2064(3) 0.0504(13) Uani d . 1
H H5A 0.2978 0.1935 0.2213 0.06 Uiso calc R 1
H H5B 0.2628 0.28 0.2586 0.06 Uiso calc R 1
C C6 0.2345(2) 0.0476(6) 0.1025(3) 0.0544(14) Uani d . 1
H H6A 0.2517 -0.0494 0.1288 0.065 Uiso calc R 1
H H6B 0.2566 0.1045 0.0816 0.065 Uiso calc R 1
C C7 0.1851(2) 0.0118(5) 0.0319(3) 0.0478(13) Uani d . 1
H H7A 0.1906 -0.0487 -0.0115 0.057 Uiso calc R 1
H H7B 0.1636 -0.0495 0.0522 0.057 Uiso calc R 1
C C8 0.1161(2) 0.1375(7) -0.0746(3) 0.0678(17) Uani d . 1
H H8A 0.1233 0.0793 -0.1164 0.102 Uiso calc R 1
H H8B 0.1025 0.2392 -0.097 0.102 Uiso calc R 1
H H8C 0.0915 0.0809 -0.0604 0.102 Uiso calc R 1
C C9 0.0833(3) 0.3935(8) 0.2714(4) 0.0676(17) Uani d . 1
C C10 0.0338(2) -0.0282(8) 0.1414(4) 0.0676(18) Uani d . 1
Li Li1 0.1570(3) 0.2827(8) 0.1030(4) 0.0330(16) Uani d . 1

loop_
_atom_site_aniso_label
_atom_site_aniso_U_11
_atom_site_aniso_U_22
_atom_site_aniso_U_33
_atom_site_aniso_U_12
_atom_site_aniso_U_13
_atom_site_aniso_U_23
S1 0.0386(6) 0.0434(7) 0.0308(6) -0.0055(5) 0.0193(5) -0.0035(5)
S2 0.0391(7) 0.0453(7) 0.0354(6) -0.0041(6) 0.0148(5) -0.0010(5)
F1 0.152(5) 0.085(3) 0.149(4) 0.040(3) 0.059(4) -0.043(3)
F2 0.082(3) 0.200(5) 0.086(3) 0.027(3) 0.065(3) 0.003(3)
F3 0.075(3) 0.119(3) 0.081(3) 0.046(2) 0.025(2) 0.017(2)
F4 0.041(2) 0.130(4) 0.150(4) 0.007(2) 0.026(2) -0.052(3)
F5 0.101(3) 0.151(4) 0.078(3) -0.070(3) 0.049(2) -0.002(3)
F6 0.078(2) 0.097(3) 0.068(2) -0.043(2) 0.017(2) -0.023(2)
O1 0.0368(18) 0.0366(17) 0.0444(19) 0.0040(15) 0.0159(15) 0.0023(14)
O2 0.0371(18) 0.0430(18) 0.0355(17) -0.0043(15) 0.0163(15) 0.0036(14)
O3 0.0403(19) 0.0466(19) 0.0395(19) 0.0065(16) 0.0184(16) 0.0067(15)
O4 0.052(2) 0.0357(17) 0.0362(18) 0.0004(16) 0.0183(16) -0.0056(14)
O5 0.064(2) 0.0488(19) 0.048(2) -0.0160(18) 0.0387(19) -0.0107(16)
O6 0.053(2) 0.066(2) 0.0336(19) -0.0131(19) 0.0095(16) -0.0074(16)
O7 0.050(2) 0.0514(19) 0.0276(17) -0.0114(16) 0.0184(15) -0.0003(14)
O8 0.075(3) 0.044(2) 0.065(3) 0.018(2) 0.015(2) -0.0054(18)
N1 0.057(3) 0.052(2) 0.029(2) -0.018(2) 0.0211(19) 0.0005(18)
C1 0.046(3) 0.080(4) 0.067(4) 0.020(3) 0.022(3) 0.025(3)
C2 0.059(3) 0.033(2) 0.042(3) 0.002(2) 0.022(3) 0.004(2)
C3 0.058(3) 0.040(3) 0.048(3) -0.012(2) 0.027(3) 0.006(2)
C4 0.034(3) 0.063(3) 0.056(3) -0.013(3) 0.014(3) 0.007(3)
C5 0.034(3) 0.064(3) 0.041(3) -0.001(3) 0.003(2) 0.003(2)
C6 0.057(3) 0.054(3) 0.058(3) 0.021(3) 0.030(3) 0.005(3)
C7 0.069(4) 0.033(3) 0.061(3) -0.002(3) 0.046(3) -0.011(2)
C8 0.074(4) 0.082(4) 0.040(3) 0.004(3) 0.015(3) -0.020(3)
C9 0.071(4) 0.078(4) 0.059(4) 0.020(4) 0.032(4) -0.005(3)
C10 0.062(4) 0.093(5) 0.050(4) -0.043(4) 0.025(3) -0.016(3)
Li1 0.034(4) 0.037(4) 0.030(4) -0.005(3) 0.015(3) 0.002(3)

loop_
_atom_type_symbol
_atom_type_description
_atom_type_scat_dispersion_real
_atom_type_scat_dispersion_imag
_atom_type_scat_source
C C 0.0033 0.0016 'International Tables Vol C Tables 4.2.6.8 and 6.1.1.4'
H H 0.0000 0.0000 'International Tables Vol C Tables 4.2.6.8 and 6.1.1.4'
N N 0.0061 0.0033 'International Tables Vol C Tables 4.2.6.8 and 6.1.1.4'
O O 0.0106 0.0060 'International Tables Vol C Tables 4.2.6.8 and 6.1.1.4'
Li Li -0.0003 0.0001 'International Tables Vol C Tables 4.2.6.8 and 6.1.1.4'
F F 0.0171 0.0103 'International Tables Vol C Tables 4.2.6.8 and 6.1.1.4'
S S 0.1246 0.1234 'International Tables Vol C Tables 4.2.6.8 and 6.1.1.4'

loop_
_geom_angle_atom_site_label_1
_geom_angle_atom_site_label_2
_geom_angle_atom_site_label_3
_geom_angle
O5 S1 O6 118.1(2)
O5 S1 N1 114.6(2)
O6 S1 N1 108.6(2)
O5 S1 C9 105.2(3)
O6 S1 C9 103.7(3)
N1 S1 C9 105.2(3)
O8 S2 O7 118.8(2)
O8 S2 N1 111.2(2)
O7 S2 N1 115.00(19)
O8 S2 C10 102.4(3)
O7 S2 C10 105.3(3)
N1 S2 C10 101.4(2)
C2 O1 C1 113.2(4)
C2 O1 Li1 111.1(3)
C1 O1 Li1 124.1(4)
C3 O2 C4 115.6(4)
C3 O2 Li1 108.3(3)
C4 O2 Li1 114.1(3)
C5 O3 C6 112.5(4)
C5 O3 Li1 106.1(3)
C6 O3 Li1 111.8(3)
C8 O4 C7 112.5(4)
C8 O4 Li1 117.8(4)
C7 O4 Li1 105.8(3)
S1 O5 Li1 136.4(3)
S2 O7 Li1 125.5(3)
S1 N1 S2 126.6(2)
O1 C2 C3 107.7(4)
O2 C3 C2 106.3(4)
O2 C4 C5 106.4(4)
O3 C5 C4 110.8(4)
O3 C6 C7 108.1(4)
O4 C7 C6 107.4(4)
F2 C9 F1 108.6(5)
F2 C9 F3 108.0(6)
F1 C9 F3 108.5(6)
F2 C9 S1 111.8(5)
F1 C9 S1 109.1(5)
F3 C9 S1 110.8(4)
F5 C10 F6 107.2(5)
F5 C10 F4 112.2(6)
F6 C10 F4 108.5(5)
F5 C10 S2 110.3(5)
F6 C10 S2 108.7(4)
F4 C10 S2 109.8(4)
O2 Li1 O1 79.8(3)
O2 Li1 O7 168.3(4)
O1 Li1 O7 100.5(3)
O2 Li1 O4 102.4(3)
O1 Li1 O4 93.2(3)
O7 Li1 O4 89.3(3)
O2 Li1 O3 79.4(3)
O1 Li1 O3 154.4(4)
O7 Li1 O3 102.8(3)
O4 Li1 O3 76.9(3)
O2 Li1 O5 87.4(3)
O1 Li1 O5 102.0(3)
O7 Li1 O5 81.1(3)
O4 Li1 O5 163.3(4)
O3 Li1 O5 91.9(3)

loop_
_geom_bond_atom_site_label_1
_geom_bond_atom_site_label_2
_geom_bond_distance
S1 O5 1.419(3)
S1 O6 1.424(3)
S1 N1 1.554(4)
S1 C9 1.814(6)
S2 O8 1.419(4)
S2 O7 1.440(3)
S2 N1 1.571(4)
S2 C10 1.823(6)
F1 C9 1.306(7)
F2 C9 1.298(7)
F3 C9 1.335(7)
F4 C10 1.344(8)
F5 C10 1.308(7)
F6 C10 1.327(6)
O1 C2 1.410(5)
O1 C1 1.418(6)
O1 Li1 2.065(8)
O2 C3 1.420(5)
O2 C4 1.429(6)
O2 Li1 2.053(8)
O3 C5 1.430(6)
O3 C6 1.430(6)
O3 Li1 2.169(8)
O4 C8 1.411(6)
O4 C7 1.421(6)
O4 Li1 2.164(8)
O5 Li1 2.169(8)
O7 Li1 2.142(8)
C2 C3 1.488(7)
C4 C5 1.495(7)
C6 C7 1.486(7)
